data_9017502
loop_
_publ_author_name
'Warner, J. K.'
'Cheetham, A. K.'
'Nord, A. G.'
'Von Dreele, R. B.'
'Yethiraj, M.'

_publ_section_title
;
 Magnetic structure of iron(II) phosphate, sarcopside, Fe3(PO4)2
 Sample: FE3(PO4)2
 Note: T = 59.7 K
;
_journal_name_full 'Journal of Materials Chemistry'
_journal_page_first 191
_journal_page_last 196
_journal_volume 2
_journal_year 1992
_chemical_compound_source Synthetic
_chemical_formula_sum 'Fe3 O8 P2'
_chemical_name_mineral Sarcopside
_space_group_IT_number 14
_space_group_name_Hall '-P 2ybc'
_space_group_name_H-M_alt 'P 1 21/c 1'
_symmetry_space_group_name_H-M 'P 1 21/c 1'
_cell_angle_alpha 90
_cell_angle_beta 90.952
_cell_angle_gamma 90
_cell_length_a 6.0186
_cell_length_b 4.7768
_cell_length_c 10.4192
_cell_formula_units_Z 2
_cell_volume 299.507
_database_code_amcsd 0019809
_diffrn_ambient_temperature 59.7
_exptl_crystal_density_diffrn 3.964
_cod_data_source_file inputs/fixed/downloads/16/16113.cif
_cod_data_source_block 16113
_cod_original_formula_sum 'Fe3 P2 O8'
_cod_database_code 9017502

loop_
_space_group_symop_operation_xyz
x,y,z
x,1/2-y,1/2+z
-x,1/2+y,1/2-z
-x,-y,-z

loop_
_atom_site_label
_atom_site_fract_x
_atom_site_fract_y
_atom_site_fract_z
_atom_site_U_iso_or_equiv
FeM1 0.50000 0.00000 0.00000 0.00200
FeM2 0.23720 -0.01580 0.28220 0.00160
P 0.26020 0.43300 0.10040 0.00270
O1 0.27770 0.75460 0.10420 -0.00050
O2 0.25310 0.17970 0.46400 0.00250
O3 0.07190 0.32500 0.18210 0.00150
O4 0.46840 0.28510 0.16240 0.00300

loop_
_cod_related_entry_id
_cod_related_entry_database
_cod_related_entry_code
1 AMCSD 0019809
